data_1542671
loop_
_publ_author_name
'Kumar, N. N. Bhuvan'
'Kutateladze, Andrei G.'

_publ_section_title
;
 Photoassisted Diversity-Oriented Synthesis: Intramolecular Cycloadditions
 of Photogenerated Azaxylylenes with Oxazole Pendants, and Subsequent
 Postphotochemical Multicomponent Modifications.
;
_journal_issue 3
_journal_name_full 'Organic letters'
_journal_page_first 460
_journal_page_last 463
_journal_paper_doi 10.1021/acs.orglett.5b03503
_journal_volume 18
_journal_year 2016
_chemical_formula_moiety 'C28 H20 N2 O6 S'
_chemical_formula_sum 'C28 H20 N2 O6 S'
_chemical_formula_weight 512.52
_space_group_IT_number 61
_symmetry_cell_setting orthorhombic
_symmetry_space_group_name_Hall '-P 2ac 2ab'
_symmetry_space_group_name_H-M 'P b c a'
_atom_sites_solution_hydrogens geom
_atom_sites_solution_primary direct
_atom_sites_solution_secondary difmap
_audit_creation_method SHELXL-97
_cell_angle_alpha 90.00
_cell_angle_beta 90.00
_cell_angle_gamma 90.00
_cell_formula_units_Z 8
_cell_length_a 13.7519(2)
_cell_length_b 14.9993(2)
_cell_length_c 22.6562(3)
_cell_measurement_reflns_used 9972
_cell_measurement_temperature 296(2)
_cell_measurement_theta_max 26.32
_cell_measurement_theta_min 2.70
_cell_volume 4673.27(11)
_computing_cell_refinement 'Bruker SAINT'
_computing_data_collection 'Bruker APEX2'
_computing_data_reduction 'Bruker SAINT'
_computing_molecular_graphics 'Bruker SHELXTL'
_computing_publication_material 'Bruker SHELXTL'
_computing_structure_refinement 'SHELXL-97 (Sheldrick, 2008)'
_computing_structure_solution 'SHELXS-97 (Sheldrick, 2008)'
_diffrn_ambient_temperature 296(2)
_diffrn_detector_area_resol_mean 8.33
_diffrn_measured_fraction_theta_full 0.999
_diffrn_measured_fraction_theta_max 0.999
_diffrn_measurement_device_type 'Bruker D8 APEX II Diffractometer'
_diffrn_measurement_method '\f and \w scans'
_diffrn_radiation_monochromator graphite
_diffrn_radiation_source 'fine-focus sealed tube'
_diffrn_radiation_type MoK\a
_diffrn_radiation_wavelength 0.71073
_diffrn_reflns_av_R_equivalents 0.0326
_diffrn_reflns_av_sigmaI/netI 0.0157
_diffrn_reflns_limit_h_max 18
_diffrn_reflns_limit_h_min -18
_diffrn_reflns_limit_k_max 20
_diffrn_reflns_limit_k_min -20
_diffrn_reflns_limit_l_max 29
_diffrn_reflns_limit_l_min -30
_diffrn_reflns_number 126671
_diffrn_reflns_theta_full 28.33
_diffrn_reflns_theta_max 28.33
_diffrn_reflns_theta_min 1.80
_exptl_absorpt_coefficient_mu 0.188
_exptl_absorpt_correction_T_max 0.9925
_exptl_absorpt_correction_T_min 0.8670
_exptl_absorpt_correction_type multi-scan
_exptl_crystal_colour colourless
_exptl_crystal_density_diffrn 1.457
_exptl_crystal_density_method 'not measured'
_exptl_crystal_description flake
_exptl_crystal_F_000 2128
_exptl_crystal_size_max 0.78
_exptl_crystal_size_mid 0.69
_exptl_crystal_size_min 0.04
_refine_diff_density_max 0.254
_refine_diff_density_min -0.238
_refine_diff_density_rms 0.038
_refine_ls_extinction_method none
_refine_ls_goodness_of_fit_ref 0.784
_refine_ls_matrix_type full
_refine_ls_number_parameters 334
_refine_ls_number_reflns 5820
_refine_ls_number_restraints 0
_refine_ls_restrained_S_all 0.784
_refine_ls_R_factor_all 0.0575
_refine_ls_R_factor_gt 0.0374
_refine_ls_shift/su_max 0.001
_refine_ls_shift/su_mean 0.000
_refine_ls_structure_factor_coef Fsqd
_refine_ls_weighting_details 'calc w=1/[\s^2^(Fo^2^)+(0.0971P)^2^+2.4622P] where P=(Fo^2^+2Fc^2^)/3'
_refine_ls_weighting_scheme calc
_refine_ls_wR_factor_gt 0.1080
_refine_ls_wR_factor_ref 0.1326
_reflns_number_gt 4322
_reflns_number_total 5820
_reflns_threshold_expression >2sigma(I)
_cod_data_source_file ol5b03503_si_004.cif
_cod_data_source_block bkn45242
_cod_depositor_comments
;
The following automatic conversions were performed:

'_symmetry_cell_setting' value 'Orthorhombic' changed to
'orthorhombic' according to
/usr/data/users/saulius/crontab/automatic-downloads/current/ACS/lib/dictionaries/cif_core.dic
dictionary named 'cif_core.dic' version 2.4.2 from 2011-04-26.

Automatic conversion script
Id: cif_fix_values 4268 2015-11-12 08:31:59Z antanas 
;
_cod_original_sg_symbol_H-M 'Pbca '
_cod_database_code 1542671

loop_
_symmetry_equiv_pos_as_xyz
'x, y, z'
'x+1/2, -y+1/2, -z'
'-x, y+1/2, -z+1/2'
'-x+1/2, -y, z+1/2'
'-x, -y, -z'
'-x-1/2, y-1/2, z'
'x, -y-1/2, z-1/2'
'x-1/2, y, -z-1/2'

loop_
_atom_site_label
_atom_site_type_symbol
_atom_site_fract_x
_atom_site_fract_y
_atom_site_fract_z
_atom_site_U_iso_or_equiv
_atom_site_adp_type
_atom_site_occupancy
_atom_site_symmetry_multiplicity
_atom_site_calc_flag
_atom_site_refinement_flags
S1 S 0.73068(3) 1.01127(3) 0.52396(2) 0.04744(13) Uani 1 1 d .
O1 O 0.85268(7) 0.84405(6) 0.54493(4) 0.0327(2) Uani 1 1 d .
O2 O 0.80245(10) 0.97094(9) 0.38588(6) 0.0562(3) Uani 1 1 d .
O3 O 1.02309(11) 0.62089(8) 0.46649(6) 0.0553(3) Uani 1 1 d .
O4 O 1.03596(7) 0.84499(7) 0.46071(4) 0.0334(2) Uani 1 1 d .
O5 O 1.05254(14) 0.90260(11) 0.27387(6) 0.0779(5) Uani 1 1 d .
O6 O 0.75156(10) 0.73156(8) 0.56931(6) 0.0543(3) Uani 1 1 d .
C100 C 0.71533(12) 0.96420(12) 0.59504(8) 0.0458(4) Uani 1 1 d .
N2 N 0.87749(9) 0.87141(8) 0.44483(5) 0.0339(3) Uani 1 1 d .
C1 C 0.6642(2) 0.9970(2) 0.69452(11) 0.0931(10) Uani 1 1 d .
H1 H 0.6464 1.0387 0.7229 0.112 Uiso 1 1 calc R
C2 C 0.68473(18) 1.02491(16) 0.63786(10) 0.0712(7) Uani 1 1 d .
H2 H 0.6781 1.0848 0.6281 0.085 Uiso 1 1 calc R
C3 C 0.72914(11) 0.87548(12) 0.61195(7) 0.0420(4) Uani 1 1 d .
C4 C 0.77525(11) 0.80807(10) 0.57389(7) 0.0373(3) Uani 1 1 d .
C5 C 0.87904(10) 0.80380(9) 0.48972(6) 0.0308(3) Uani 1 1 d .
H5 H 0.8349 0.7547 0.4798 0.037 Uiso 1 1 calc R
C6 C 0.98643(10) 0.77278(9) 0.48796(6) 0.0314(3) Uani 1 1 d .
C7 C 1.03257(11) 0.75499(10) 0.54720(6) 0.0341(3) Uani 1 1 d .
C8 C 0.99360(13) 0.69065(12) 0.58450(7) 0.0450(4) Uani 1 1 d .
H8 H 0.9377 0.6600 0.5734 0.054 Uiso 1 1 calc R
C9 C 1.03758(15) 0.67209(14) 0.63795(8) 0.0538(4) Uani 1 1 d .
H9 H 1.0110 0.6290 0.6627 0.065 Uiso 1 1 calc R
C10 C 1.12044(16) 0.71690(15) 0.65486(8) 0.0589(5) Uani 1 1 d .
H10 H 1.1495 0.7044 0.6910 0.071 Uiso 1 1 calc R
C11 C 0.71099(11) 0.92406(11) 0.46916(7) 0.0406(3) Uani 1 1 d .
H11A H 0.7034 0.8667 0.4884 0.049 Uiso 1 1 calc R
H11B H 0.6526 0.9364 0.4466 0.049 Uiso 1 1 calc R
C12 C 0.79863(12) 0.92264(10) 0.42892(7) 0.0399(3) Uani 1 1 d .
C13 C 0.99352(11) 0.69045(10) 0.44685(7) 0.0360(3) Uani 1 1 d .
C14 C 0.95980(12) 0.69444(10) 0.38399(7) 0.0382(3) Uani 1 1 d .
C15 C 0.92996(15) 0.61115(12) 0.36202(9) 0.0525(4) Uani 1 1 d .
H15 H 0.9309 0.5622 0.3872 0.063 Uiso 1 1 calc R
C16 C 0.89961(18) 0.59923(14) 0.30497(10) 0.0671(6) Uani 1 1 d .
H16 H 0.8801 0.5433 0.2917 0.081 Uiso 1 1 calc R
C17 C 0.89858(18) 0.67154(14) 0.26781(9) 0.0670(6) Uani 1 1 d .
H17 H 0.8793 0.6642 0.2288 0.080 Uiso 1 1 calc R
C18 C 0.92568(16) 0.75456(13) 0.28743(8) 0.0547(5) Uani 1 1 d .
H18 H 0.9230 0.8028 0.2617 0.066 Uiso 1 1 calc R
C19 C 0.95711(12) 0.76787(10) 0.34538(7) 0.0390(3) Uani 1 1 d .
N10 N 0.98534(10) 0.85550(8) 0.36155(5) 0.0364(3) Uani 1 1 d .
C21 C 0.97408(10) 0.88960(9) 0.42103(6) 0.0315(3) Uani 1 1 d .
C22 C 1.00582(13) 0.98703(10) 0.41795(7) 0.0412(4) Uani 1 1 d .
H22A H 0.9541 1.0258 0.4317 0.049 Uiso 1 1 calc R
H22B H 1.0628 0.9968 0.4423 0.049 Uiso 1 1 calc R
C23 C 1.02877(16) 1.00584(12) 0.35418(8) 0.0527(5) Uani 1 1 d .
H23A H 0.9811 1.0462 0.3374 0.063 Uiso 1 1 calc R
H23B H 1.0927 1.0325 0.3504 0.063 Uiso 1 1 calc R
C24 C 1.02559(14) 0.91758(12) 0.32358(7) 0.0476(4) Uani 1 1 d .
C25 C 1.11679(12) 0.79955(11) 0.56401(7) 0.0407(3) Uani 1 1 d .
H25 H 1.1441 0.8421 0.5392 0.049 Uiso 1 1 calc R
C26 C 1.16016(15) 0.78041(14) 0.61794(8) 0.0534(4) Uani 1 1 d .
H26 H 1.2163 0.8106 0.6292 0.064 Uiso 1 1 calc R
C27 C 0.70198(14) 0.84787(16) 0.66834(8) 0.0584(5) Uani 1 1 d .
H27 H 0.7056 0.7878 0.6783 0.070 Uiso 1 1 calc R
C28 C 0.66980(19) 0.9089(2) 0.70950(10) 0.0839(8) Uani 1 1 d .
H28 H 0.6520 0.8902 0.7471 0.101 Uiso 1 1 calc R

loop_
_atom_site_aniso_label
_atom_site_aniso_U_11
_atom_site_aniso_U_22
_atom_site_aniso_U_33
_atom_site_aniso_U_23
_atom_site_aniso_U_13
_atom_site_aniso_U_12
S1 0.0497(3) 0.0346(2) 0.0579(3) -0.00114(17) 0.00112(19) 0.00401(17)
O1 0.0328(5) 0.0298(5) 0.0355(5) -0.0020(4) 0.0034(4) -0.0015(4)
O2 0.0540(8) 0.0608(8) 0.0539(8) 0.0226(6) -0.0030(6) 0.0091(6)
O3 0.0751(9) 0.0364(6) 0.0545(7) -0.0013(5) -0.0072(6) 0.0174(6)
O4 0.0324(5) 0.0357(5) 0.0320(5) 0.0045(4) -0.0008(4) -0.0019(4)
O5 0.1152(14) 0.0822(11) 0.0363(7) 0.0007(7) 0.0194(8) -0.0228(10)
O6 0.0627(8) 0.0406(7) 0.0595(8) 0.0007(6) 0.0141(6) -0.0139(6)
C100 0.0360(8) 0.0509(9) 0.0506(9) -0.0080(7) -0.0014(7) 0.0105(7)
N2 0.0337(6) 0.0330(6) 0.0351(6) 0.0048(5) 0.0004(5) 0.0010(5)
C1 0.108(2) 0.116(2) 0.0548(13) -0.0170(13) 0.0046(13) 0.0686(18)
C2 0.0767(15) 0.0728(14) 0.0642(13) -0.0161(11) -0.0063(11) 0.0390(12)
C3 0.0300(7) 0.0535(9) 0.0424(8) -0.0036(7) 0.0016(6) 0.0028(7)
C4 0.0360(8) 0.0385(8) 0.0374(8) 0.0035(6) 0.0019(6) -0.0038(6)
C5 0.0331(7) 0.0266(6) 0.0328(7) -0.0009(5) -0.0009(5) -0.0004(5)
C6 0.0333(7) 0.0292(7) 0.0316(7) 0.0018(5) 0.0007(5) 0.0006(5)
C7 0.0359(7) 0.0347(7) 0.0318(7) 0.0009(5) 0.0009(6) 0.0045(6)
C8 0.0428(9) 0.0506(9) 0.0416(9) 0.0095(7) 0.0020(7) -0.0007(7)
C9 0.0587(11) 0.0625(11) 0.0401(9) 0.0142(8) 0.0029(8) 0.0027(9)
C10 0.0695(13) 0.0710(12) 0.0362(9) 0.0069(8) -0.0097(8) 0.0094(10)
C11 0.0335(8) 0.0394(8) 0.0490(9) 0.0035(7) -0.0062(6) 0.0025(6)
C12 0.0387(8) 0.0375(8) 0.0435(8) 0.0042(6) -0.0061(6) 0.0017(6)
C13 0.0353(7) 0.0331(7) 0.0396(8) -0.0013(6) 0.0013(6) 0.0039(6)
C14 0.0408(8) 0.0343(7) 0.0393(8) -0.0071(6) -0.0011(6) 0.0029(6)
C15 0.0608(11) 0.0382(9) 0.0585(11) -0.0096(8) -0.0047(9) -0.0024(8)
C16 0.0814(15) 0.0503(11) 0.0695(13) -0.0265(10) -0.0167(11) -0.0016(10)
C17 0.0833(15) 0.0639(12) 0.0538(11) -0.0219(10) -0.0229(11) 0.0047(11)
C18 0.0688(13) 0.0541(10) 0.0411(9) -0.0064(7) -0.0144(9) 0.0031(9)
C19 0.0429(8) 0.0383(8) 0.0359(8) -0.0063(6) -0.0029(6) 0.0011(6)
N10 0.0443(7) 0.0352(6) 0.0297(6) -0.0013(5) 0.0014(5) -0.0020(5)
C21 0.0348(7) 0.0307(7) 0.0289(7) 0.0005(5) -0.0015(5) -0.0018(5)
C22 0.0508(9) 0.0326(7) 0.0401(8) 0.0024(6) -0.0014(7) -0.0074(6)
C23 0.0687(12) 0.0445(9) 0.0448(9) 0.0100(7) -0.0034(8) -0.0157(8)
C24 0.0570(10) 0.0540(10) 0.0318(8) 0.0072(7) -0.0003(7) -0.0088(8)
C25 0.0436(9) 0.0398(8) 0.0388(8) -0.0001(6) -0.0025(7) 0.0005(6)
C26 0.0532(11) 0.0611(11) 0.0459(10) -0.0032(8) -0.0126(8) -0.0020(9)
C27 0.0477(10) 0.0816(14) 0.0458(10) 0.0060(9) 0.0091(8) 0.0162(9)
C28 0.0794(16) 0.125(2) 0.0467(11) 0.0025(12) 0.0157(11) 0.0478(16)

loop_
_atom_type_symbol
_atom_type_description
_atom_type_scat_dispersion_real
_atom_type_scat_dispersion_imag
_atom_type_scat_source
C C 0.0033 0.0016 'International Tables Vol C Tables 4.2.6.8 and 6.1.1.4'
H H 0.0000 0.0000 'International Tables Vol C Tables 4.2.6.8 and 6.1.1.4'
N N 0.0061 0.0033 'International Tables Vol C Tables 4.2.6.8 and 6.1.1.4'
O O 0.0106 0.0060 'International Tables Vol C Tables 4.2.6.8 and 6.1.1.4'
S S 0.1246 0.1234 'International Tables Vol C Tables 4.2.6.8 and 6.1.1.4'

loop_
_geom_angle_atom_site_label_1
_geom_angle_atom_site_label_2
_geom_angle_atom_site_label_3
_geom_angle
C100 S1 C11 108.38(8)
C4 O1 C5 116.78(11)
C21 O4 C6 110.50(11)
C2 C100 C3 118.14(18)
C2 C100 S1 114.08(16)
C3 C100 S1 127.78(13)
C12 N2 C5 126.23(13)
C12 N2 C21 121.05(12)
C5 N2 C21 112.34(11)
C28 C1 C2 120.9(2)
C28 C1 H1 119.6
C2 C1 H1 119.6
C1 C2 C100 120.7(2)
C1 C2 H2 119.7
C100 C2 H2 119.7
C100 C3 C27 119.85(17)
C100 C3 C4 123.49(15)
C27 C3 C4 116.62(16)
O6 C4 O1 123.41(15)
O6 C4 C3 126.28(15)
O1 C4 C3 110.28(13)
N2 C5 O1 108.44(11)
N2 C5 C6 102.01(11)
O1 C5 C6 112.93(11)
N2 C5 H5 111.0
O1 C5 H5 111.0
C6 C5 H5 111.0
O4 C6 C7 108.66(11)
O4 C6 C5 103.84(11)
C7 C6 C5 115.55(12)
O4 C6 C13 108.43(11)
C7 C6 C13 111.55(11)
C5 C6 C13 108.35(12)
C8 C7 C25 119.23(15)
C8 C7 C6 120.11(14)
C25 C7 C6 120.60(13)
C9 C8 C7 120.25(17)
C9 C8 H8 119.9
C7 C8 H8 119.9
C10 C9 C8 120.49(18)
C10 C9 H9 119.8
C8 C9 H9 119.8
C9 C10 C26 119.72(17)
C9 C10 H10 120.1
C26 C10 H10 120.1
C12 C11 S1 107.60(11)
C12 C11 H11A 110.2
S1 C11 H11A 110.2
C12 C11 H11B 110.2
S1 C11 H11B 110.2
H11A C11 H11B 108.5
O2 C12 N2 120.55(15)
O2 C12 C11 120.65(15)
N2 C12 C11 118.55(13)
O3 C13 C14 119.32(14)
O3 C13 C6 119.30(14)
C14 C13 C6 121.31(12)
C19 C14 C15 117.89(15)
C19 C14 C13 129.05(14)
C15 C14 C13 113.03(15)
C16 C15 C14 122.61(18)
C16 C15 H15 118.7
C14 C15 H15 118.7
C15 C16 C17 118.58(18)
C15 C16 H16 120.7
C17 C16 H16 120.7
C18 C17 C16 120.99(18)
C18 C17 H17 119.5
C16 C17 H17 119.5
C17 C18 C19 121.19(19)
C17 C18 H18 119.4
C19 C18 H18 119.4
C18 C19 C14 118.73(15)
C18 C19 N10 117.39(15)
C14 C19 N10 123.88(13)
C24 N10 C19 124.92(13)
C24 N10 C21 112.55(12)
C19 N10 C21 122.53(12)
O4 C21 N10 111.19(11)
O4 C21 N2 103.03(10)
N10 C21 N2 112.01(12)
O4 C21 C22 108.14(12)
N10 C21 C22 105.35(12)
N2 C21 C22 117.13(13)
C23 C22 C21 106.45(13)
C23 C22 H22A 110.4
C21 C22 H22A 110.4
C23 C22 H22B 110.4
C21 C22 H22B 110.4
H22A C22 H22B 108.6
C24 C23 C22 105.84(13)
C24 C23 H23A 110.6
C22 C23 H23A 110.6
C24 C23 H23B 110.6
C22 C23 H23B 110.6
H23A C23 H23B 108.7
O5 C24 N10 125.32(17)
O5 C24 C23 126.07(17)
N10 C24 C23 108.61(14)
C26 C25 C7 119.94(16)
C26 C25 H25 120.0
C7 C25 H25 120.0
C25 C26 C10 120.36(18)
C25 C26 H26 119.8
C10 C26 H26 119.8
C28 C27 C3 120.5(2)
C28 C27 H27 119.7
C3 C27 H27 119.7
C1 C28 C27 119.5(2)
C1 C28 H28 120.3
C27 C28 H28 120.3

loop_
_geom_bond_atom_site_label_1
_geom_bond_atom_site_label_2
_geom_bond_distance
S1 C100 1.7708(19)
S1 C11 1.8237(17)
O1 C4 1.3623(18)
O1 C5 1.4355(16)
O2 C12 1.2160(19)
O3 C13 1.2050(19)
O4 C21 1.4071(17)
O4 C6 1.4205(17)
O5 C24 1.207(2)
O6 C4 1.1974(19)
C100 C2 1.396(3)
C100 C3 1.398(3)
N2 C12 1.377(2)
N2 C5 1.4363(17)
N2 C21 1.4593(19)
C1 C28 1.366(4)
C1 C2 1.379(4)
C1 H1 0.9300
C2 H2 0.9300
C3 C27 1.394(2)
C3 C4 1.473(2)
C5 C6 1.549(2)
C5 H5 0.9800
C6 C7 1.508(2)
C6 C13 1.550(2)
C7 C8 1.390(2)
C7 C25 1.390(2)
C8 C9 1.382(2)
C8 H8 0.9300
C9 C10 1.377(3)
C9 H9 0.9300
C10 C26 1.380(3)
C10 H10 0.9300
C11 C12 1.511(2)
C11 H11A 0.9700
C11 H11B 0.9700
C13 C14 1.499(2)
C14 C19 1.407(2)
C14 C15 1.406(2)
C15 C16 1.370(3)
C15 H15 0.9300
C16 C17 1.373(3)
C16 H16 0.9300
C17 C18 1.374(3)
C17 H17 0.9300
C18 C19 1.396(2)
C18 H18 0.9300
C19 N10 1.419(2)
N10 C24 1.383(2)
N10 C21 1.4496(18)
C21 C22 1.527(2)
C22 C23 1.506(2)
C22 H22A 0.9700
C22 H22B 0.9700
C23 C24 1.495(3)
C23 H23A 0.9700
C23 H23B 0.9700
C25 C26 1.390(2)
C25 H25 0.9300
C26 H26 0.9300
C27 C28 1.380(3)
C27 H27 0.9300
C28 H28 0.9300
